data_7152300
loop_
_publ_author_name
'Xiao, Hua'
'Chai, Zhuo'
'Cao, Dongdong'
'Wang, Hongyu'
'Chen, Jinghao'
'Zhao, Gang'

_publ_section_title
;
 Highly enantioselective [4 + 2] cycloadditions of allenoates and dual
 activated olefins catalyzed by N-acyl aminophosphines.
;
_journal_issue 16
_journal_name_full 'Organic &amp; biomolecular chemistry'
_journal_page_first 3195
_journal_page_last 3201
_journal_paper_doi 10.1039/c2ob25295c
_journal_volume 10
_journal_year 2012
_chemical_absolute_configuration ad
_chemical_formula_sum 'C22 H24 Br N O6'
_chemical_formula_weight 478.33
_chemical_name_systematic
;
?
;
_space_group_IT_number 4
_symmetry_cell_setting monoclinic
_symmetry_space_group_name_Hall 'P 2yb'
_symmetry_space_group_name_H-M 'P 1 21 1'
_atom_sites_solution_hydrogens geom
_atom_sites_solution_primary direct
_atom_sites_solution_secondary difmap
_audit_creation_method SHELXL-97
_cell_angle_alpha 90.00
_cell_angle_beta 101.055(2)
_cell_angle_gamma 90.00
_cell_formula_units_Z 2
_cell_length_a 8.1070(11)
_cell_length_b 12.1050(16)
_cell_length_c 11.6138(16)
_cell_measurement_reflns_used 2144
_cell_measurement_temperature 293(2)
_cell_measurement_theta_max 44.472
_cell_measurement_theta_min 4.909
_cell_volume 1118.6(3)
_computing_cell_refinement 'Bruker SMART'
_computing_data_collection 'Bruker SMART'
_computing_data_reduction 'Bruker SHELXTL'
_computing_molecular_graphics 'Bruker SHELXTL'
_computing_publication_material 'Bruker SHELXTL'
_computing_structure_refinement 'SHELXL-97 (Sheldrick, 1997)'
_computing_structure_solution 'SHELXS-97 (Sheldrick, 1990)'
_diffrn_ambient_temperature 293(2)
_diffrn_measured_fraction_theta_full 0.996
_diffrn_measured_fraction_theta_max 0.996
_diffrn_measurement_device_type 'CCD area detector'
_diffrn_measurement_method 'phi and omega scans'
_diffrn_radiation_monochromator graphite
_diffrn_radiation_source 'fine-focus sealed tube'
_diffrn_radiation_type MoK\a
_diffrn_radiation_wavelength 0.71073
_diffrn_reflns_av_R_equivalents 0.0667
_diffrn_reflns_av_sigmaI/netI 0.0735
_diffrn_reflns_limit_h_max 9
_diffrn_reflns_limit_h_min -9
_diffrn_reflns_limit_k_max 14
_diffrn_reflns_limit_k_min -14
_diffrn_reflns_limit_l_max 11
_diffrn_reflns_limit_l_min -14
_diffrn_reflns_number 6158
_diffrn_reflns_theta_full 26.00
_diffrn_reflns_theta_max 26.00
_diffrn_reflns_theta_min 1.79
_exptl_absorpt_coefficient_mu 1.874
_exptl_absorpt_correction_T_max 1.0000
_exptl_absorpt_correction_T_min 0.0946
_exptl_absorpt_correction_type empirical
_exptl_absorpt_process_details sadabs
_exptl_crystal_colour colorless
_exptl_crystal_density_diffrn 1.420
_exptl_crystal_density_method 'not measured'
_exptl_crystal_description prismatic
_exptl_crystal_F_000 492
_exptl_crystal_size_max 0.357
_exptl_crystal_size_mid 0.128
_exptl_crystal_size_min 0.124
_refine_diff_density_max 0.529
_refine_diff_density_min -0.313
_refine_diff_density_rms 0.071
_refine_ls_abs_structure_details 'Flack H D (1983), Acta Cryst. A39, 876-881'
_refine_ls_abs_structure_Flack 0.017(13)
_refine_ls_extinction_coef 0.014(3)
_refine_ls_extinction_expression Fc^*^=kFc[1+0.001xFc^2^\l^3^/sin(2\q)]^-1/4^
_refine_ls_extinction_method SHELXL
_refine_ls_goodness_of_fit_ref 0.920
_refine_ls_hydrogen_treatment constr
_refine_ls_matrix_type full
_refine_ls_number_parameters 285
_refine_ls_number_reflns 4065
_refine_ls_number_restraints 29
_refine_ls_restrained_S_all 0.949
_refine_ls_R_factor_all 0.0745
_refine_ls_R_factor_gt 0.0553
_refine_ls_shift/su_max 0.016
_refine_ls_shift/su_mean 0.002
_refine_ls_structure_factor_coef Fsqd
_refine_ls_weighting_details 'calc w=1/[\s^2^(Fo^2^)+(0.0774P)^2^+0.0000P] where P=(Fo^2^+2Fc^2^)/3'
_refine_ls_weighting_scheme calc
_refine_ls_wR_factor_gt 0.1301
_refine_ls_wR_factor_ref 0.1386
_reflns_number_gt 2675
_reflns_number_total 4065
_reflns_threshold_expression >2sigma(I)
_cod_data_source_file c2ob25295c.txt
_cod_data_source_block cd201394
_cod_depositor_comments
;
The following automatic conversions were performed:

'_symmetry_cell_setting' value 'Monoclinic' changed to 'monoclinic'
according to /home/saulius/struct/CIF-dictionaries/cif_core.dic
dictionary named 'cif_core.dic' version 2.4.1 from 2010-06-29.

Automatic conversion script
Id: cif_fix_values 1715 2011-07-08 13:25:40Z adriana 
;
_cod_original_sg_symbol_H-M P2(1)
_cod_database_code 7152300

loop_
_symmetry_equiv_pos_as_xyz
'x, y, z'
'-x, y+1/2, -z'

loop_
_atom_site_label
_atom_site_type_symbol
_atom_site_fract_x
_atom_site_fract_y
_atom_site_fract_z
_atom_site_U_iso_or_equiv
_atom_site_adp_type
_atom_site_occupancy
_atom_site_symmetry_multiplicity
_atom_site_calc_flag
_atom_site_refinement_flags
_atom_site_disorder_assembly
_atom_site_disorder_group
Br1 Br -0.02566(9) 0.50074(6) 1.29440(5) 0.0874(3) Uani 1 1 d . . .
N1 N 0.1609(7) 0.9379(4) 1.0208(4) 0.0729(13) Uani 1 1 d . . .
O1 O 0.4193(6) 0.7307(4) 1.1341(6) 0.1096(18) Uani 1 1 d . . .
O2 O 0.2774(5) 0.5739(3) 1.1409(4) 0.0747(11) Uani 1 1 d . . .
O3 O 0.2111(6) 0.7574(4) 0.7976(4) 0.0889(14) Uani 1 1 d . . .
O4 O 0.2824(5) 0.5852(4) 0.8590(4) 0.0820(12) Uani 1 1 d . . .
O5 O -0.0869(8) 0.6171(5) 0.7002(4) 0.0998(17) Uani 1 1 d . . .
O6 O -0.2843(6) 0.7423(5) 0.6943(4) 0.0965(16) Uani 1 1 d . B .
C1 C -0.0163(6) 0.7074(4) 1.1220(4) 0.0525(12) Uani 1 1 d . . .
H1 H -0.0460 0.6289 1.1151 0.063 Uiso 1 1 calc R . .
C2 C 0.1259(6) 0.7256(4) 1.0525(4) 0.0473(12) Uani 1 1 d . . .
C3 C 0.0676(6) 0.6655(4) 0.9310(4) 0.0491(12) Uani 1 1 d . . .
H3 H 0.0564 0.5867 0.9469 0.059 Uiso 1 1 calc R . .
C4 C -0.1045(6) 0.7082(4) 0.8744(4) 0.0523(12) Uani 1 1 d . . .
C5 C -0.2087(7) 0.7564(5) 0.9337(5) 0.0619(15) Uani 1 1 d . . .
H5 H -0.3108 0.7822 0.8918 0.074 Uiso 1 1 calc R . .
C6 C -0.1722(7) 0.7721(5) 1.0650(4) 0.0608(14) Uani 1 1 d . . .
H6A H -0.2679 0.7474 1.0970 0.073 Uiso 1 1 calc R . .
H6B H -0.1550 0.8500 1.0830 0.073 Uiso 1 1 calc R . .
C7 C 0.0357(7) 0.7326(5) 1.2521(4) 0.0584(13) Uani 1 1 d . . .
C8 C 0.0740(9) 0.8375(6) 1.2919(6) 0.0708(17) Uani 1 1 d . . .
H8 H 0.0701 0.8946 1.2379 0.085 Uiso 1 1 calc R . .
C9 C 0.1183(10) 0.8612(6) 1.4103(5) 0.089(2) Uani 1 1 d . . .
H9 H 0.1455 0.9333 1.4347 0.106 Uiso 1 1 calc R . .
C10 C 0.1224(11) 0.7792(7) 1.4918(6) 0.091(2) Uani 1 1 d . . .
H10 H 0.1524 0.7953 1.5714 0.110 Uiso 1 1 calc R . .
C11 C 0.0817(9) 0.6723(7) 1.4553(5) 0.086(2) Uani 1 1 d . . .
H11 H 0.0849 0.6163 1.5104 0.103 Uiso 1 1 calc R . .
C12 C 0.0361(8) 0.6484(5) 1.3364(5) 0.0646(15) Uani 1 1 d . . .
C13 C 0.1481(7) 0.8456(5) 1.0330(4) 0.0548(13) Uani 1 1 d . . .
C14 C 0.2934(8) 0.6784(5) 1.1129(5) 0.0598(14) Uani 1 1 d . . .
C15 C 0.4207(10) 0.5189(7) 1.2039(6) 0.096(2) Uani 1 1 d D . .
H15A H 0.4828 0.5692 1.2614 0.116 Uiso 1 1 calc R . .
H15B H 0.3846 0.4569 1.2459 0.116 Uiso 1 1 calc R . .
C16 C 0.5255(15) 0.4810(13) 1.1319(11) 0.174(4) Uani 1 1 d DU . .
H16A H 0.4621 0.4709 1.0539 0.261 Uiso 1 1 calc R . .
H16B H 0.5741 0.4118 1.1612 0.261 Uiso 1 1 calc R . .
H16C H 0.6133 0.5339 1.1304 0.261 Uiso 1 1 calc R . .
C17 C 0.1951(8) 0.6770(5) 0.8545(5) 0.0625(14) Uani 1 1 d . . .
C18 C 0.4126(13) 0.5862(9) 0.7853(10) 0.138(4) Uani 1 1 d D . .
H18A H 0.3779 0.6345 0.7185 0.165 Uiso 1 1 calc R . .
H18B H 0.5175 0.6140 0.8305 0.165 Uiso 1 1 calc R . .
C19 C 0.4351(14) 0.4816(10) 0.7475(10) 0.150(4) Uani 1 1 d DU . .
H19A H 0.4130 0.4294 0.8049 0.225 Uiso 1 1 calc R . .
H19B H 0.5489 0.4732 0.7366 0.225 Uiso 1 1 calc R . .
H19C H 0.3594 0.4687 0.6744 0.225 Uiso 1 1 calc R . .
C20 C -0.1570(9) 0.6843(6) 0.7474(5) 0.0693(16) Uani 1 1 d . . .
C21 C -0.3506(12) 0.7176(10) 0.5721(6) 0.136(4) Uani 1 1 d D . .
H21A H -0.4220 0.6527 0.5648 0.163 Uiso 1 1 calc R A 1
H21B H -0.2604 0.7051 0.5296 0.163 Uiso 1 1 calc R A 1
H21C H -0.4613 0.6863 0.5623 0.163 Uiso 1 1 d R A 2
H21D H -0.2751 0.6678 0.5440 0.163 Uiso 1 1 d R A 2
C22 C -0.453(3) 0.8211(19) 0.526(2) 0.163(9) Uani 0.50 1 d PDU B 1
H22A H -0.5272 0.8397 0.5781 0.245 Uiso 0.50 1 calc PR B 1
H22B H -0.5169 0.8065 0.4492 0.245 Uiso 0.50 1 calc PR B 1
H22C H -0.3773 0.8816 0.5222 0.245 Uiso 0.50 1 calc PR B 1
C22' C -0.339(3) 0.8183(17) 0.5059(19) 0.137(7) Uani 0.50 1 d PDU B 2
H22D H -0.3785 0.8796 0.5459 0.206 Uiso 0.50 1 calc PR B 2
H22E H -0.4077 0.8113 0.4291 0.206 Uiso 0.50 1 calc PR B 2
H22F H -0.2247 0.8307 0.4992 0.206 Uiso 0.50 1 calc PR B 2

loop_
_atom_site_aniso_label
_atom_site_aniso_U_11
_atom_site_aniso_U_22
_atom_site_aniso_U_33
_atom_site_aniso_U_23
_atom_site_aniso_U_13
_atom_site_aniso_U_12
Br1 0.1342(6) 0.0631(4) 0.0713(4) 0.0134(4) 0.0359(3) -0.0093(4)
N1 0.100(4) 0.052(3) 0.071(3) 0.003(2) 0.029(3) -0.005(3)
O1 0.068(3) 0.077(3) 0.172(5) 0.010(4) -0.006(3) -0.005(3)
O2 0.084(3) 0.055(2) 0.080(3) 0.006(2) 0.004(2) 0.004(2)
O3 0.136(4) 0.071(3) 0.074(3) 0.004(2) 0.056(3) -0.015(3)
O4 0.091(3) 0.078(3) 0.089(3) -0.001(2) 0.050(2) 0.007(2)
O5 0.139(4) 0.104(4) 0.053(3) -0.012(3) 0.009(3) 0.008(4)
O6 0.098(3) 0.128(4) 0.053(3) 0.012(3) -0.011(2) 0.019(3)
C1 0.065(3) 0.051(3) 0.043(3) 0.002(2) 0.014(2) -0.001(3)
C2 0.056(3) 0.044(3) 0.041(3) 0.004(2) 0.008(2) -0.001(2)
C3 0.068(3) 0.041(3) 0.041(3) 0.004(2) 0.018(2) 0.001(2)
C4 0.059(3) 0.054(3) 0.042(3) 0.002(2) 0.006(2) -0.003(3)
C5 0.055(3) 0.070(4) 0.059(3) 0.011(3) 0.007(3) -0.001(3)
C6 0.060(3) 0.074(4) 0.053(3) -0.005(3) 0.020(3) -0.002(3)
C7 0.076(3) 0.061(4) 0.042(3) 0.001(3) 0.021(2) 0.003(3)
C8 0.097(5) 0.065(4) 0.052(4) -0.003(3) 0.016(3) 0.003(3)
C9 0.141(6) 0.072(4) 0.052(4) -0.007(3) 0.016(4) -0.004(4)
C10 0.141(6) 0.088(5) 0.045(3) -0.003(3) 0.018(4) 0.011(5)
C11 0.121(5) 0.091(5) 0.049(3) 0.021(3) 0.024(4) 0.016(4)
C12 0.087(4) 0.064(4) 0.048(3) 0.008(3) 0.025(3) 0.010(3)
C13 0.063(3) 0.057(4) 0.047(3) 0.001(2) 0.017(2) 0.002(3)
C14 0.063(4) 0.059(4) 0.058(3) -0.003(3) 0.011(3) 0.002(3)
C15 0.116(5) 0.071(5) 0.091(4) 0.000(4) -0.007(4) 0.015(4)
C16 0.153(7) 0.166(9) 0.195(8) 0.014(8) 0.009(7) -0.013(7)
C17 0.091(4) 0.053(3) 0.048(3) -0.011(3) 0.024(3) -0.002(3)
C18 0.136(7) 0.119(8) 0.193(10) -0.036(7) 0.119(7) -0.011(6)
C19 0.167(7) 0.143(8) 0.167(7) -0.024(7) 0.100(6) 0.011(6)
C20 0.091(4) 0.066(4) 0.049(3) -0.003(3) 0.008(3) -0.003(3)
C21 0.123(6) 0.203(11) 0.077(5) 0.024(7) 0.005(5) 0.036(7)
C22 0.163(12) 0.180(13) 0.145(12) 0.014(9) 0.026(9) 0.016(9)
C22' 0.145(11) 0.147(11) 0.118(10) 0.034(9) 0.021(8) -0.007(9)

loop_
_atom_type_symbol
_atom_type_description
_atom_type_scat_dispersion_real
_atom_type_scat_dispersion_imag
_atom_type_scat_source
C C 0.0033 0.0016 'International Tables Vol C Tables 4.2.6.8 and 6.1.1.4'
H H 0.0000 0.0000 'International Tables Vol C Tables 4.2.6.8 and 6.1.1.4'
N N 0.0061 0.0033 'International Tables Vol C Tables 4.2.6.8 and 6.1.1.4'
O O 0.0106 0.0060 'International Tables Vol C Tables 4.2.6.8 and 6.1.1.4'
Br Br -0.2901 2.4595 'International Tables Vol C Tables 4.2.6.8 and 6.1.1.4'

loop_
_geom_angle_atom_site_label_1
_geom_angle_atom_site_label_2
_geom_angle_atom_site_label_3
_geom_angle
C14 O2 C15 118.0(5)
C17 O4 C18 114.1(6)
C20 O6 C21 117.7(6)
C7 C1 C6 112.1(4)
C7 C1 C2 113.5(4)
C6 C1 C2 109.9(4)
C7 C1 H1 107.0
C6 C1 H1 107.0
C2 C1 H1 107.0
C13 C2 C14 108.4(4)
C13 C2 C1 110.0(4)
C14 C2 C1 113.4(4)
C13 C2 C3 109.8(4)
C14 C2 C3 109.2(4)
C1 C2 C3 106.0(4)
C17 C3 C4 113.3(4)
C17 C3 C2 111.5(4)
C4 C3 C2 108.9(4)
C17 C3 H3 107.6
C4 C3 H3 107.6
C2 C3 H3 107.6
C5 C4 C20 120.9(5)
C5 C4 C3 123.5(5)
C20 C4 C3 115.5(5)
C4 C5 C6 124.1(5)
C4 C5 H5 117.9
C6 C5 H5 117.9
C5 C6 C1 111.0(5)
C5 C6 H6A 109.4
C1 C6 H6A 109.4
C5 C6 H6B 109.4
C1 C6 H6B 109.4
H6A C6 H6B 108.0
C8 C7 C12 117.8(5)
C8 C7 C1 121.6(5)
C12 C7 C1 120.5(5)
C7 C8 C9 121.9(6)
C7 C8 H8 119.1
C9 C8 H8 119.1
C10 C9 C8 120.3(7)
C10 C9 H9 119.8
C8 C9 H9 119.8
C9 C10 C11 119.6(6)
C9 C10 H10 120.2
C11 C10 H10 120.2
C10 C11 C12 120.2(6)
C10 C11 H11 119.9
C12 C11 H11 119.9
C11 C12 C7 120.2(6)
C11 C12 Br1 117.3(5)
C7 C12 Br1 122.5(4)
N1 C13 C2 177.5(6)
O1 C14 O2 125.6(5)
O1 C14 C2 123.6(5)
O2 C14 C2 110.7(5)
C16 C15 O2 112.5(8)
C16 C15 H15A 109.1
O2 C15 H15A 109.1
C16 C15 H15B 109.1
O2 C15 H15B 109.1
H15A C15 H15B 107.8
C15 C16 H16A 109.5
C15 C16 H16B 109.5
H16A C16 H16B 109.5
C15 C16 H16C 109.5
H16A C16 H16C 109.5
H16B C16 H16C 109.5
O3 C17 O4 126.6(6)
O3 C17 C3 124.4(6)
O4 C17 C3 109.1(5)
C19 C18 O4 109.5(8)
C19 C18 H18A 109.8
O4 C18 H18A 109.8
C19 C18 H18B 109.8
O4 C18 H18B 109.8
H18A C18 H18B 108.2
C18 C19 H19A 109.5
C18 C19 H19B 109.5
H19A C19 H19B 109.5
C18 C19 H19C 109.5
H19A C19 H19C 109.5
H19B C19 H19C 109.5
O5 C20 O6 123.9(6)
O5 C20 C4 121.5(6)
O6 C20 C4 114.6(6)
O6 C21 C22' 107.2(13)
O6 C21 C22 104.2(13)
C22' C21 C22 38.5(12)
O6 C21 H21A 110.9
C22' C21 H21A 136.9
C22 C21 H21A 110.9
O6 C21 H21B 110.9
C22' C21 H21B 74.4
C22 C21 H21B 110.9
H21A C21 H21B 108.9
O6 C21 H21C 111.1
C22' C21 H21C 114.8
C22 C21 H21C 81.5
H21A C21 H21C 30.9
H21B C21 H21C 131.0
O6 C21 H21D 108.8
C22' C21 H21D 103.7
C22 C21 H21D 136.7
H21A C21 H21D 82.6
H21B C21 H21D 30.2
H21C C21 H21D 110.8
C21 C22 H22A 109.5
C21 C22 H22B 109.5
C21 C22 H22C 109.5
C21 C22' H22D 109.5
C21 C22' H22E 109.5
H22D C22' H22E 109.5
C21 C22' H22F 109.5
H22D C22' H22F 109.5
H22E C22' H22F 109.5

loop_
_geom_bond_atom_site_label_1
_geom_bond_atom_site_label_2
_geom_bond_distance
Br1 C12 1.895(6)
N1 C13 1.134(7)
O1 C14 1.187(7)
O2 C14 1.319(7)
O2 C15 1.415(7)
O3 C17 1.197(7)
O4 C17 1.313(7)
O4 C18 1.480(8)
O5 C20 1.185(8)
O6 C20 1.301(8)
O6 C21 1.448(9)
C1 C7 1.520(7)
C1 C6 1.526(7)
C1 C2 1.544(7)
C1 H1 0.9800
C2 C13 1.486(8)
C2 C14 1.516(8)
C2 C3 1.577(7)
C3 C17 1.493(8)
C3 C4 1.515(7)
C3 H3 0.9800
C4 C5 1.323(8)
C4 C20 1.483(8)
C5 C6 1.509(8)
C5 H5 0.9300
C6 H6A 0.9700
C6 H6B 0.9700
C7 C8 1.367(9)
C7 C12 1.413(8)
C8 C9 1.383(9)
C8 H8 0.9300
C9 C10 1.368(10)
C9 H9 0.9300
C10 C11 1.381(10)
C10 H10 0.9300
C11 C12 1.390(9)
C11 H11 0.9300
C15 C16 1.381(13)
C15 H15A 0.9700
C15 H15B 0.9700
C16 H16A 0.9600
C16 H16B 0.9600
C16 H16C 0.9600
C18 C19 1.364(12)
C18 H18A 0.9700
C18 H18B 0.9700
C19 H19A 0.9600
C19 H19B 0.9600
C19 H19C 0.9600
C21 C22' 1.454(16)
C21 C22 1.539(17)
C21 H21A 0.9700
C21 H21B 0.9700
C21 H21C 0.9600
C21 H21D 0.9600
C22 H22A 0.9600
C22 H22B 0.9600
C22 H22C 0.9600
C22' H22D 0.9600
C22' H22E 0.9600
C22' H22F 0.9600

loop_
_geom_hbond_atom_site_label_D
_geom_hbond_atom_site_label_H
_geom_hbond_atom_site_label_A
_geom_hbond_distance_DH
_geom_hbond_distance_HA
_geom_hbond_distance_DA
_geom_hbond_angle_DHA
_geom_hbond_site_symmetry_A
C10 H10 O3 0.93 2.62 3.496(8) 157.3 1_556
C16 H16B O3 0.96 2.54 3.447(15) 158.4 2_647
C6 H6A O1 0.97 2.66 3.589(8) 160.6 1_455

loop_
_geom_torsion_atom_site_label_1
_geom_torsion_atom_site_label_2
_geom_torsion_atom_site_label_3
_geom_torsion_atom_site_label_4
_geom_torsion
C7 C1 C2 C13 -76.6(5)
C6 C1 C2 C13 49.9(5)
C7 C1 C2 C14 44.9(6)
C6 C1 C2 C14 171.4(4)
C7 C1 C2 C3 164.7(4)
C6 C1 C2 C3 -68.8(5)
C13 C2 C3 C17 61.1(6)
C14 C2 C3 C17 -57.6(6)
C1 C2 C3 C17 179.9(4)
C13 C2 C3 C4 -64.7(5)
C14 C2 C3 C4 176.7(4)
C1 C2 C3 C4 54.2(5)
C17 C3 C4 C5 -145.9(5)
C2 C3 C4 C5 -21.2(7)
C17 C3 C4 C20 39.1(7)
C2 C3 C4 C20 163.8(5)
C20 C4 C5 C6 172.9(6)
C3 C4 C5 C6 -1.8(9)
C4 C5 C6 C1 -10.3(8)
C7 C1 C6 C5 173.1(5)
C2 C1 C6 C5 45.9(6)
C6 C1 C7 C8 -58.5(7)
C2 C1 C7 C8 66.8(7)
C6 C1 C7 C12 117.7(6)
C2 C1 C7 C12 -117.0(5)
C12 C7 C8 C9 2.5(10)
C1 C7 C8 C9 178.8(6)
C7 C8 C9 C10 -1.0(12)
C8 C9 C10 C11 -0.1(12)
C9 C10 C11 C12 -0.3(12)
C10 C11 C12 C7 1.8(10)
C10 C11 C12 Br1 -177.7(6)
C8 C7 C12 C11 -2.8(9)
C1 C7 C12 C11 -179.2(6)
C8 C7 C12 Br1 176.6(5)
C1 C7 C12 Br1 0.3(8)
C14 C2 C13 N1 -118(14)
C1 C2 C13 N1 6(14)
C3 C2 C13 N1 123(14)
C15 O2 C14 O1 1.6(9)
C15 O2 C14 C2 -176.6(5)
C13 C2 C14 O1 -3.3(8)
C1 C2 C14 O1 -125.8(6)
C3 C2 C14 O1 116.2(6)
C13 C2 C14 O2 174.8(4)
C1 C2 C14 O2 52.4(6)
C3 C2 C14 O2 -65.6(6)
C14 O2 C15 C16 -82.2(10)
C18 O4 C17 O3 0.5(9)
C18 O4 C17 C3 179.5(6)
C4 C3 C17 O3 43.3(8)
C2 C3 C17 O3 -79.9(7)
C4 C3 C17 O4 -135.7(5)
C2 C3 C17 O4 101.0(5)
C17 O4 C18 C19 -149.5(10)
C21 O6 C20 O5 4.3(11)
C21 O6 C20 C4 -175.4(7)
C5 C4 C20 O5 -159.5(7)
C3 C4 C20 O5 15.6(9)
C5 C4 C20 O6 20.3(8)
C3 C4 C20 O6 -164.6(5)
C20 O6 C21 C22' -121.5(13)
C20 O6 C21 C22 -161.4(13)
